data_2022685
loop_
_publ_author_name
'Blockhaus, Tobias'
'S\"unkel, Karlheinz'

_publ_section_title
;
 Isolation and crystal and molecular structures of [(C5H2Br3)2Fe],
 [(C5HBr4)2Fe] and [(C5Br5)(C5Br4HgBr)Fe]
;
_journal_coeditor_code QW3001
_journal_issue 11
_journal_name_full 'Acta Crystallographica Section C Structural Chemistry'
_journal_paper_doi 10.1107/S205322962200955X
_journal_volume 78
_journal_year 2022
_chemical_formula_iupac '[Fe (C5 H Br4)2]'
_chemical_formula_moiety 'C10 H2 Br8 Fe'
_chemical_formula_sum 'C10 H2 Br8 Fe'
_chemical_formula_weight 817.25
_chemical_name_systematic
;
Bis(1,2,3,4-tetrabromocyclopentadienyl)iron(II)
;
_space_group_crystal_system triclinic
_space_group_IT_number 2
_space_group_name_Hall '-P 1'
_space_group_name_H-M_alt 'P -1'
_atom_sites_solution_hydrogens geom
_atom_sites_solution_primary dual
_audit_creation_method SHELXL-2018/3
_cell_angle_alpha 67.5770(10)
_cell_angle_beta 76.1600(10)
_cell_angle_gamma 86.4610(10)
_cell_formula_units_Z 1
_cell_length_a 6.9395(2)
_cell_length_b 7.0548(2)
_cell_length_c 8.9271(3)
_cell_measurement_reflns_used 7252
_cell_measurement_temperature 103(2)
_cell_measurement_theta_max 36.2236
_cell_measurement_theta_min 3.0248
_cell_volume 392.06(2)
_computing_cell_refinement
;
APEX2 (Bruker, 2012)
;
_computing_data_collection
;
APEX2 (Bruker, 2012)
;
_computing_data_reduction
;
SAINT (Bruker, 2011)
;
_computing_structure_refinement
;
SHELXL2018 (Sheldrick, 2015<i>b</i>)
;
_computing_structure_solution
;
SHELXT (Sheldrick, 2015<i>a</i>)
;
_diffrn_ambient_temperature 103(2)
_diffrn_detector_area_resol_mean 7.4074
_diffrn_measured_fraction_theta_full 0.997
_diffrn_measured_fraction_theta_max 0.998
_diffrn_measurement_device_type 'D8 Venture'
_diffrn_measurement_method 'mix of omega and phi scans'
_diffrn_radiation_type MoK\a
_diffrn_radiation_wavelength 0.71073
_diffrn_reflns_av_unetI/netI 0.0376
_diffrn_reflns_limit_h_max 11
_diffrn_reflns_limit_h_min -11
_diffrn_reflns_limit_k_max 11
_diffrn_reflns_limit_k_min -10
_diffrn_reflns_limit_l_max 14
_diffrn_reflns_limit_l_min 0
_diffrn_reflns_number 3772
_diffrn_reflns_theta_full 25.242
_diffrn_reflns_theta_max 36.249
_diffrn_reflns_theta_min 3.025
_diffrn_source 'rotating anode generator'
_exptl_absorpt_coefficient_mu 21.325
_exptl_absorpt_correction_T_max 0.3438
_exptl_absorpt_correction_T_min 0.1798
_exptl_absorpt_correction_type multi-scan
_exptl_absorpt_process_details
;
(TWINABS; Bruker, 2012)
;
_exptl_crystal_colour yellow
_exptl_crystal_density_diffrn 3.461
_exptl_crystal_density_method 'not measured'
_exptl_crystal_description rod
_exptl_crystal_F_000 368
_exptl_crystal_size_max 0.030
_exptl_crystal_size_mid 0.010
_exptl_crystal_size_min 0.010
_refine_diff_density_max 1.315
_refine_diff_density_min -1.312
_refine_ls_extinction_method none
_refine_ls_goodness_of_fit_ref 1.063
_refine_ls_hydrogen_treatment constr
_refine_ls_matrix_type full
_refine_ls_number_parameters 89
_refine_ls_number_reflns 3772
_refine_ls_number_restraints 0
_refine_ls_restrained_S_all 1.063
_refine_ls_R_factor_all 0.0529
_refine_ls_R_factor_gt 0.0374
_refine_ls_shift/su_max 0.001
_refine_ls_shift/su_mean 0.000
_refine_ls_structure_factor_coef Fsqd
_refine_ls_weighting_details 'w=1/[\s^2^(Fo^2^)+(0.0237P)^2^+1.5954P] where P=(Fo^2^+2Fc^2^)/3'
_refine_ls_weighting_scheme calc
_refine_ls_wR_factor_gt 0.0713
_refine_ls_wR_factor_ref 0.0762
_reflns_number_gt 3107
_reflns_number_total 3772
_reflns_threshold_expression 'I > 2\s(I)'
_cod_data_source_file qw3001sup1.cif
_cod_data_source_block compd_5
_cod_database_code 2022685
_shelx_space_group_comment
;
The symmetry employed for this shelxl refinement is uniquely defined
by the following loop, which should always be used as a source of
symmetry information in preference to the above space-group names.
They are only intended as comments.
;
_shelx_estimated_absorpt_t_min 0.567
_shelx_estimated_absorpt_t_max 0.815

loop_
_space_group_symop_operation_xyz
'x, y, z'
'-x, -y, -z'

loop_
_atom_site_type_symbol
_atom_site_label
_atom_site_fract_x
_atom_site_fract_y
_atom_site_fract_z
_atom_site_U_iso_or_equiv
_atom_site_adp_type
_atom_site_calc_flag
_atom_site_occupancy
_atom_site_disorder_assembly
_atom_site_disorder_group
C C1 0.2630(5) 0.5035(5) 0.3994(4) 0.0110(5) Uani d 1 . .
C C2 0.2568(5) 0.6705(5) 0.4545(4) 0.0100(5) Uani d 1 . .
C C3 0.2493(5) 0.5846(5) 0.6289(4) 0.0095(5) Uani d 1 . .
C C4 0.2505(5) 0.3669(5) 0.6804(4) 0.0094(5) Uani d 1 . .
C C5 0.2606(5) 0.3150(5) 0.5389(4) 0.0094(5) Uani d 1 . .
H H5 0.264990 0.180813 0.537579 0.011 Uiso calc 1 . .
Br Br1 0.26938(5) 0.52654(6) 0.18277(4) 0.01451(7) Uani d 1 . .
Br Br2 0.24350(5) 0.94767(5) 0.32428(4) 0.01363(7) Uani d 1 . .
Br Br3 0.22892(5) 0.73434(5) 0.76565(4) 0.01270(7) Uani d 1 . .
Br Br4 0.23435(5) 0.17894(5) 0.89794(4) 0.01490(7) Uani d 1 . .
Fe Fe1 0.500000 0.500000 0.500000 0.00706(11) Uani d 1 . .

loop_
_atom_site_aniso_label
_atom_site_aniso_U_11
_atom_site_aniso_U_22
_atom_site_aniso_U_33
_atom_site_aniso_U_12
_atom_site_aniso_U_13
_atom_site_aniso_U_23
C1 0.0120(12) 0.0147(14) 0.0079(12) 0.0016(10) -0.0035(10) -0.0054(11)
C2 0.0112(11) 0.0101(13) 0.0088(12) 0.0018(10) -0.0030(9) -0.0036(10)
C3 0.0109(12) 0.0098(13) 0.0070(12) -0.0002(10) -0.0006(9) -0.0033(10)
C4 0.0099(11) 0.0095(13) 0.0076(12) -0.0002(9) -0.0010(9) -0.0024(10)
C5 0.0112(12) 0.0092(13) 0.0076(12) 0.0006(10) -0.0019(10) -0.0032(10)
Br1 0.01640(14) 0.01897(17) 0.01080(14) 0.00160(12) -0.00560(11) -0.00720(12)
Br2 0.01950(15) 0.00938(14) 0.01115(14) 0.00466(11) -0.00569(11) -0.00231(11)
Br3 0.01718(15) 0.01280(15) 0.01024(14) 0.00378(11) -0.00345(11) -0.00702(11)
Br4 0.01921(15) 0.01260(15) 0.00856(14) -0.00057(11) -0.00061(11) -0.00070(11)
Fe1 0.0084(2) 0.0070(3) 0.0056(2) 0.00118(19) -0.0021(2) -0.0021(2)

loop_
_atom_type_symbol
_atom_type_description
_atom_type_scat_dispersion_real
_atom_type_scat_dispersion_imag
_atom_type_scat_source
C C 0.0033 0.0016 'International Tables Vol C Tables 4.2.6.8 and 6.1.1.4'
H H 0.0000 0.0000 'International Tables Vol C Tables 4.2.6.8 and 6.1.1.4'
Br Br -0.2901 2.4595 'International Tables Vol C Tables 4.2.6.8 and 6.1.1.4'
Fe Fe 0.3463 0.8444 'International Tables Vol C Tables 4.2.6.8 and 6.1.1.4'

loop_
_geom_angle_atom_site_label_1
_geom_angle_atom_site_label_2
_geom_angle_atom_site_label_3
_geom_angle_site_symmetry_1
_geom_angle_site_symmetry_3
_geom_angle
_geom_angle_publ_flag
C5 C1 C2 . . 108.6(3) ?
C5 C1 Br1 . . 125.4(3) ?
C2 C1 Br1 . . 125.9(2) ?
C5 C1 Fe1 . . 69.90(18) ?
C2 C1 Fe1 . . 69.19(18) ?
Br1 C1 Fe1 . . 127.49(17) ?
C3 C2 C1 . . 107.5(3) ?
C3 C2 Br2 . . 126.5(2) ?
C1 C2 Br2 . . 125.9(2) ?
C3 C2 Fe1 . . 69.33(18) ?
C1 C2 Fe1 . . 69.75(18) ?
Br2 C2 Fe1 . . 129.31(17) ?
C4 C3 C2 . . 108.0(3) ?
C4 C3 Br3 . . 126.6(2) ?
C2 C3 Br3 . . 125.3(2) ?
C4 C3 Fe1 . . 69.94(18) ?
C2 C3 Fe1 . . 69.68(18) ?
Br3 C3 Fe1 . . 128.15(17) ?
C3 C4 C5 . . 108.8(3) ?
C3 C4 Br4 . . 125.8(2) ?
C5 C4 Br4 . . 125.4(2) ?
C3 C4 Fe1 . . 69.18(17) ?
C5 C4 Fe1 . . 70.00(17) ?
Br4 C4 Fe1 . . 128.05(17) ?
C4 C5 C1 . . 107.1(3) ?
C4 C5 Fe1 . . 69.24(18) ?
C1 C5 Fe1 . . 69.29(18) ?
C4 C5 H5 . . 126.5 ?
C1 C5 H5 . . 126.5 ?
Fe1 C5 H5 . . 126.6 ?
C3 Fe1 C3 2_666 . 180.0 ?
C3 Fe1 C2 2_666 2_666 40.99(13) ?
C3 Fe1 C2 . 2_666 139.01(13) ?
C3 Fe1 C2 2_666 . 139.01(13) ?
C3 Fe1 C2 . . 40.99(13) ?
C2 Fe1 C2 2_666 . 180.0 ?
C3 Fe1 C4 2_666 . 139.12(13) ?
C3 Fe1 C4 . . 40.88(13) ?
C2 Fe1 C4 2_666 . 111.21(13) ?
C2 Fe1 C4 . . 68.79(13) ?
C3 Fe1 C4 2_666 2_666 40.88(13) ?
C3 Fe1 C4 . 2_666 139.12(13) ?
C2 Fe1 C4 2_666 2_666 68.79(13) ?
C2 Fe1 C4 . 2_666 111.21(13) ?
C4 Fe1 C4 . 2_666 180.0 ?
C3 Fe1 C1 2_666 2_666 68.80(13) ?
C3 Fe1 C1 . 2_666 111.20(13) ?
C2 Fe1 C1 2_666 2_666 41.06(14) ?
C2 Fe1 C1 . 2_666 138.94(14) ?
C4 Fe1 C1 . 2_666 111.66(13) ?
C4 Fe1 C1 2_666 2_666 68.34(13) ?
C3 Fe1 C1 2_666 . 111.20(13) ?
C3 Fe1 C1 . . 68.80(13) ?
C2 Fe1 C1 2_666 . 138.94(14) ?
C2 Fe1 C1 . . 41.06(14) ?
C4 Fe1 C1 . . 68.34(13) ?
C4 Fe1 C1 2_666 . 111.66(13) ?
C1 Fe1 C1 2_666 . 180.00(8) ?
C3 Fe1 C5 2_666 . 110.92(12) ?
C3 Fe1 C5 . . 69.08(13) ?
C2 Fe1 C5 2_666 . 110.77(13) ?
C2 Fe1 C5 . . 69.23(13) ?
C4 Fe1 C5 . . 40.76(13) ?
C4 Fe1 C5 2_666 . 139.24(13) ?
C1 Fe1 C5 2_666 . 139.19(13) ?
C1 Fe1 C5 . . 40.81(13) ?
C3 Fe1 C5 2_666 2_666 69.08(13) ?
C3 Fe1 C5 . 2_666 110.92(13) ?
C2 Fe1 C5 2_666 2_666 69.23(13) ?
C2 Fe1 C5 . 2_666 110.77(13) ?
C4 Fe1 C5 . 2_666 139.24(13) ?
C4 Fe1 C5 2_666 2_666 40.76(13) ?
C1 Fe1 C5 2_666 2_666 40.81(13) ?
C1 Fe1 C5 . 2_666 139.19(13) ?
C5 Fe1 C5 . 2_666 180.0 ?

loop_
_geom_bond_atom_site_label_1
_geom_bond_atom_site_label_2
_geom_bond_site_symmetry_2
_geom_bond_distance
_geom_bond_publ_flag
C1 C5 . 1.431(5) ?
C1 C2 . 1.434(5) ?
C1 Br1 . 1.868(3) ?
C1 Fe1 . 2.048(3) ?
C2 C3 . 1.427(5) ?
C2 Br2 . 1.865(3) ?
C2 Fe1 . 2.041(3) ?
C3 C4 . 1.426(5) ?
C3 Br3 . 1.874(3) ?
C3 Fe1 . 2.036(3) ?
C4 C5 . 1.429(5) ?
C4 Br4 . 1.869(3) ?
C4 Fe1 . 2.046(3) ?
C5 Fe1 . 2.056(3) ?
C5 H5 . 0.9500 ?

loop_
_geom_torsion_atom_site_label_1
_geom_torsion_atom_site_label_2
_geom_torsion_atom_site_label_3
_geom_torsion_atom_site_label_4
_geom_torsion_site_symmetry_1
_geom_torsion_site_symmetry_2
_geom_torsion_site_symmetry_3
_geom_torsion_site_symmetry_4
_geom_torsion
_geom_torsion_publ_flag
C5 C1 C2 C3 . . . . -0.4(4) ?
Br1 C1 C2 C3 . . . . 178.8(2) ?
Fe1 C1 C2 C3 . . . . -59.3(2) ?
C5 C1 C2 Br2 . . . . -176.6(2) ?
Br1 C1 C2 Br2 . . . . 2.6(4) ?
Fe1 C1 C2 Br2 . . . . 124.5(3) ?
C5 C1 C2 Fe1 . . . . 58.9(2) ?
Br1 C1 C2 Fe1 . . . . -121.9(3) ?
C1 C2 C3 C4 . . . . -0.1(4) ?
Br2 C2 C3 C4 . . . . 176.1(2) ?
Fe1 C2 C3 C4 . . . . -59.7(2) ?
C1 C2 C3 Br3 . . . . -177.4(2) ?
Br2 C2 C3 Br3 . . . . -1.3(4) ?
Fe1 C2 C3 Br3 . . . . 123.0(2) ?
C1 C2 C3 Fe1 . . . . 59.6(2) ?
Br2 C2 C3 Fe1 . . . . -124.3(3) ?
C2 C3 C4 C5 . . . . 0.5(4) ?
Br3 C3 C4 C5 . . . . 177.8(2) ?
Fe1 C3 C4 C5 . . . . -59.0(2) ?
C2 C3 C4 Br4 . . . . -177.9(2) ?
Br3 C3 C4 Br4 . . . . -0.6(4) ?
Fe1 C3 C4 Br4 . . . . 122.6(2) ?
C2 C3 C4 Fe1 . . . . 59.5(2) ?
Br3 C3 C4 Fe1 . . . . -123.2(3) ?
C3 C4 C5 C1 . . . . -0.8(4) ?
Br4 C4 C5 C1 . . . . 177.7(2) ?
Fe1 C4 C5 C1 . . . . -59.2(2) ?
C3 C4 C5 Fe1 . . . . 58.5(2) ?
Br4 C4 C5 Fe1 . . . . -123.1(2) ?
C2 C1 C5 C4 . . . . 0.7(4) ?
Br1 C1 C5 C4 . . . . -178.5(2) ?
Fe1 C1 C5 C4 . . . . 59.2(2) ?
C2 C1 C5 Fe1 . . . . -58.5(2) ?
Br1 C1 C5 Fe1 . . . . 122.4(3) ?

_cod_database_fobs_code 2022685
